data_4109419
loop_
_publ_author_name
'Robert Wolf'
'Marcin Brynda'
'Chengbao Ni'
'Gary J. Long'
'Philip P. Power'

_publ_contact_author_address
;University of California, Davis
Chemistry Department
One Shields Ave
Davis, CA 95616
USA
;
_publ_contact_author_email pppower@ucdavis.edu
_publ_contact_author_fax '+1 530 7528995'
_publ_contact_author_name 'Philip P. Power'
_publ_contact_author_phone '+1 530 7526913'
_publ_section_title
;
 Monomeric, Two-Coordinate, Univalent Chromium(I) Compounds: Steric
 Prevention of Metal-Metal Bond Formation
;
_journal_name_full 'Journal of the American Chemical Society'
_journal_page_first 6076
_journal_page_last 6077
_journal_paper_doi 10.1021/ja0710860
_journal_volume 129
_journal_year 2007
_chemical_formula_sum 'C52 H83 Cr O'
_chemical_formula_weight 776.18
_chemical_name_systematic
;
 ?
;
_space_group_IT_number 14
_symmetry_cell_setting monoclinic
_symmetry_space_group_name_Hall '-P 2ybc'
_symmetry_space_group_name_H-M 'P 1 21/c 1'
_atom_sites_solution_hydrogens geom
_atom_sites_solution_primary direct
_atom_sites_solution_secondary difmap
_audit_creation_method SHELXL-97
_cell_angle_alpha 90.00
_cell_angle_beta 90.6100(10)
_cell_angle_gamma 90.00
_cell_formula_units_Z 4
_cell_length_a 9.7312(9)
_cell_length_b 27.140(2)
_cell_length_c 18.5072(17)
_cell_measurement_reflns_used 9301
_cell_measurement_temperature 90(2)
_cell_measurement_theta_max 27.88
_cell_measurement_theta_min 3.05
_cell_volume 4887.6(7)
_computing_cell_refinement 'SAINT (7.16b) (Bruker, 2004)'
_computing_data_collection 'Apex2 (1.0.27) (Bruker, 2004)'
_computing_data_reduction 'SAINT (7.16b) (Bruker, 2004)'
_computing_molecular_graphics 'SHELXTL 5.1, XP (Sheldrick, 1994)'
_computing_publication_material 'WinGX v1.64.59 (Farrugia, 1999)'
_computing_structure_refinement 'SHELXL-97 (Sheldrick, 1997)'
_computing_structure_solution 'SHELXS-97 (Sheldrick, 1990)'
_diffrn_ambient_temperature 90(2)
_diffrn_measured_fraction_theta_full 0.995
_diffrn_measured_fraction_theta_max 0.995
_diffrn_measurement_device_type 'Bruker APEXII'
_diffrn_measurement_method '\w and \f'
_diffrn_radiation_monochromator graphite
_diffrn_radiation_source 'fine-focus sealed tube'
_diffrn_radiation_type MoK\a
_diffrn_radiation_wavelength 0.71073
_diffrn_reflns_av_R_equivalents 0.0367
_diffrn_reflns_av_sigmaI/netI 0.0273
_diffrn_reflns_limit_h_max 11
_diffrn_reflns_limit_h_min -11
_diffrn_reflns_limit_k_max 32
_diffrn_reflns_limit_k_min -32
_diffrn_reflns_limit_l_max 22
_diffrn_reflns_limit_l_min -22
_diffrn_reflns_number 44570
_diffrn_reflns_theta_full 25.25
_diffrn_reflns_theta_max 25.25
_diffrn_reflns_theta_min 3.00
_exptl_absorpt_coefficient_mu 0.267
_exptl_absorpt_correction_T_max 0.9436
_exptl_absorpt_correction_T_min 0.8584
_exptl_absorpt_correction_type SADABS
_exptl_crystal_colour orange
_exptl_crystal_density_diffrn 1.055
_exptl_crystal_description block
_exptl_crystal_F_000 1708
_exptl_crystal_size_max 0.59
_exptl_crystal_size_mid 0.29
_exptl_crystal_size_min 0.22
_refine_diff_density_max 0.783
_refine_diff_density_min -0.514
_refine_diff_density_rms 0.070
_refine_ls_extinction_method none
_refine_ls_goodness_of_fit_ref 1.064
_refine_ls_hydrogen_treatment mixed
_refine_ls_matrix_type full
_refine_ls_number_parameters 543
_refine_ls_number_reflns 8795
_refine_ls_number_restraints 3
_refine_ls_restrained_S_all 1.064
_refine_ls_R_factor_all 0.0759
_refine_ls_R_factor_gt 0.0668
_refine_ls_shift/su_max 0.011
_refine_ls_shift/su_mean 0.000
_refine_ls_structure_factor_coef Fsqd
_refine_ls_weighting_details 'calc w=1/[\s^2^(Fo^2^)+(0.0717P)^2^+10.5896P] where P=(Fo^2^+2Fc^2^)/3'
_refine_ls_weighting_scheme calc
_refine_ls_wR_factor_gt 0.1835
_refine_ls_wR_factor_ref 0.1877
_reflns_number_gt 7512
_reflns_number_total 8795
_reflns_threshold_expression >2sigma(I)
_cod_data_source_file ja0710860si20070221_094203_1.cif
_cod_data_source_block rw37fin
_cod_original_cell_volume 4887.5(8)
_cod_database_code 4109419

loop_
_symmetry_equiv_pos_as_xyz
'x, y, z'
'-x, y+1/2, -z+1/2'
'-x, -y, -z'
'x, -y-1/2, z-1/2'

loop_
_atom_site_label
_atom_site_type_symbol
_atom_site_fract_x
_atom_site_fract_y
_atom_site_fract_z
_atom_site_U_iso_or_equiv
_atom_site_adp_type
_atom_site_occupancy
_atom_site_symmetry_multiplicity
_atom_site_calc_flag
_atom_site_refinement_flags
_atom_site_disorder_assembly
_atom_site_disorder_group
Cr1 Cr 0.57528(5) 0.809884(18) 0.87059(3) 0.02915(16) Uani 1 1 d . . .
C1 C 0.7660(3) 0.80201(10) 0.82135(14) 0.0227(6) Uani 1 1 d . B .
C2 C 0.8102(3) 0.75300(10) 0.81028(14) 0.0204(6) Uani 1 1 d . . .
C3 C 0.9365(3) 0.74211(10) 0.77823(14) 0.0212(6) Uani 1 1 d . B .
C4 C 1.0196(3) 0.78136(11) 0.75720(15) 0.0229(6) Uani 1 1 d . . .
C5 C 0.9820(3) 0.83074(10) 0.76655(14) 0.0226(6) Uani 1 1 d . B .
C6 C 0.8545(3) 0.84030(10) 0.79890(14) 0.0220(6) Uani 1 1 d . . .
C7 C 0.7132(3) 0.71259(10) 0.83423(15) 0.0215(6) Uani 1 1 d . B .
C8 C 0.7159(3) 0.69520(11) 0.90606(16) 0.0283(6) Uani 1 1 d . . .
C9 C 0.6211(4) 0.65973(12) 0.92762(17) 0.0334(7) Uani 1 1 d . B .
C10 C 0.5225(3) 0.64026(12) 0.88068(18) 0.0325(7) Uani 1 1 d . . .
C11 C 0.5212(3) 0.65766(12) 0.81018(18) 0.0317(7) Uani 1 1 d . B .
C12 C 0.6138(3) 0.69311(11) 0.78609(16) 0.0263(6) Uani 1 1 d . . .
C13 C 0.8051(3) 0.89243(10) 0.81080(15) 0.0235(6) Uani 1 1 d . B .
C14 C 0.7282(3) 0.91700(11) 0.75676(15) 0.0260(6) Uani 1 1 d . . .
C15 C 0.6726(3) 0.96331(11) 0.77149(16) 0.0278(6) Uani 1 1 d . B .
C16 C 0.6924(3) 0.98679(11) 0.83764(16) 0.0269(6) Uani 1 1 d . . .
C17 C 0.7712(3) 0.96231(11) 0.88953(17) 0.0284(6) Uani 1 1 d . B .
C18 C 0.8278(3) 0.91614(10) 0.87753(15) 0.0254(6) Uani 1 1 d . . .
C19 C 0.9834(3) 0.68947(11) 0.76360(16) 0.0264(6) Uani 1 1 d . . .
C20 C 0.9988(4) 0.68038(12) 0.68234(18) 0.0364(8) Uani 1 1 d . B .
H20A H 1.0288 0.6464 0.6743 0.055 Uiso 1 1 calc R . .
H20B H 1.0673 0.7031 0.6629 0.055 Uiso 1 1 calc R . .
H20C H 0.9103 0.6858 0.6579 0.055 Uiso 1 1 calc R . .
C21 C 1.1187(3) 0.67723(12) 0.80296(18) 0.0329(7) Uani 1 1 d . B .
H21A H 1.1450 0.6432 0.7923 0.049 Uiso 1 1 calc R . .
H21B H 1.1066 0.6811 0.8552 0.049 Uiso 1 1 calc R . .
H21C H 1.1909 0.6996 0.7866 0.049 Uiso 1 1 calc R . .
C22 C 1.0780(3) 0.87129(11) 0.74196(16) 0.0275(6) Uani 1 1 d . . .
C23 C 1.1193(4) 0.86597(14) 0.66274(18) 0.0406(8) Uani 1 1 d . B .
H23A H 1.1811 0.8930 0.6497 0.061 Uiso 1 1 calc R . .
H23B H 1.0369 0.8671 0.6319 0.061 Uiso 1 1 calc R . .
H23C H 1.1664 0.8344 0.6559 0.061 Uiso 1 1 calc R . .
C24 C 1.2069(3) 0.87395(14) 0.78995(19) 0.0392(8) Uani 1 1 d . B .
H24A H 1.2668 0.9004 0.7728 0.059 Uiso 1 1 calc R . .
H24B H 1.2561 0.8425 0.7878 0.059 Uiso 1 1 calc R . .
H24C H 1.1804 0.8806 0.8399 0.059 Uiso 1 1 calc R . .
C25 C 0.6045(3) 0.70992(13) 0.70767(17) 0.0347(7) Uani 1 1 d . B .
C26 C 0.6130(4) 0.66558(16) 0.65602(19) 0.0495(10) Uani 1 1 d . . .
H26A H 0.6066 0.6772 0.6059 0.074 Uiso 1 1 calc R B .
H26B H 0.5372 0.6428 0.6657 0.074 Uiso 1 1 calc R . .
H26C H 0.7008 0.6485 0.6636 0.074 Uiso 1 1 calc R . .
C27 C 0.4732(4) 0.73907(17) 0.6935(2) 0.0516(10) Uani 1 1 d . . .
H27A H 0.4698 0.7494 0.6428 0.077 Uiso 1 1 calc R B .
H27B H 0.4719 0.7682 0.7247 0.077 Uiso 1 1 calc R . .
H27C H 0.3933 0.7183 0.7038 0.077 Uiso 1 1 calc R . .
C28 C 0.4224(4) 0.60058(15) 0.9045(2) 0.0463(9) Uani 1 1 d . B .
C29 C 0.4973(5) 0.55168(16) 0.9189(3) 0.0705(14) Uani 1 1 d . . .
H29A H 0.4307 0.5266 0.9337 0.106 Uiso 1 1 calc R B .
H29B H 0.5659 0.5563 0.9574 0.106 Uiso 1 1 calc R . .
H29C H 0.5431 0.5409 0.8747 0.106 Uiso 1 1 calc R . .
C30 C 0.3359(5) 0.6171(2) 0.9683(3) 0.0778(15) Uani 1 1 d . . .
H30A H 0.2727 0.5905 0.9817 0.117 Uiso 1 1 calc R B .
H30B H 0.2830 0.6464 0.9548 0.117 Uiso 1 1 calc R . .
H30C H 0.3963 0.6248 1.0095 0.117 Uiso 1 1 calc R . .
C31 C 0.8191(5) 0.71392(15) 0.96148(19) 0.0514(11) Uani 1 1 d . B .
C32 C 0.9172(5) 0.67284(19) 0.9852(2) 0.0678(15) Uani 1 1 d . . .
H32A H 0.9831 0.6858 1.0208 0.102 Uiso 1 1 calc R B .
H32B H 0.9669 0.6605 0.9431 0.102 Uiso 1 1 calc R . .
H32C H 0.8646 0.6459 1.0068 0.102 Uiso 1 1 calc R . .
C33 C 0.9095(4) 0.89150(11) 0.93855(16) 0.0314(7) Uani 1 1 d . B .
C34 C 0.8146(4) 0.87452(14) 0.99886(18) 0.0430(8) Uani 1 1 d . . .
H34A H 0.8692 0.8588 1.0372 0.064 Uiso 1 1 calc R B .
H34B H 0.7477 0.8509 0.9794 0.064 Uiso 1 1 calc R . .
H34C H 0.7659 0.9030 1.0187 0.064 Uiso 1 1 calc R . .
C35 C 1.0228(4) 0.92479(13) 0.96951(19) 0.0397(8) Uani 1 1 d . . .
H35A H 1.0723 0.9073 1.0081 0.059 Uiso 1 1 calc R B .
H35B H 0.9816 0.9548 0.9891 0.059 Uiso 1 1 calc R . .
H35C H 1.0870 0.9335 0.9311 0.059 Uiso 1 1 calc R . .
C36 C 0.7003(4) 0.89365(12) 0.68292(17) 0.0326(7) Uani 1 1 d . B .
C37 C 0.5486(4) 0.88129(16) 0.6732(2) 0.0519(10) Uani 1 1 d . . .
H37A H 0.5336 0.8662 0.6256 0.078 Uiso 1 1 calc R B .
H37B H 0.4940 0.9115 0.6766 0.078 Uiso 1 1 calc R . .
H37C H 0.5205 0.8582 0.7109 0.078 Uiso 1 1 calc R . .
C38 C 0.7503(4) 0.92654(14) 0.62188(18) 0.0440(9) Uani 1 1 d . . .
H38A H 0.7313 0.9105 0.5754 0.066 Uiso 1 1 calc R B .
H38B H 0.8494 0.9320 0.6273 0.066 Uiso 1 1 calc R . .
H38C H 0.7022 0.9582 0.6237 0.066 Uiso 1 1 calc R . .
C39 C 0.6335(3) 1.03784(11) 0.85045(17) 0.0301(7) Uani 1 1 d . B .
C40 C 0.5779(4) 1.04446(13) 0.9268(2) 0.0468(9) Uani 1 1 d . . .
H40A H 0.5412 1.0779 0.9321 0.070 Uiso 1 1 calc R B .
H40B H 0.6523 1.0393 0.9621 0.070 Uiso 1 1 calc R . .
H40C H 0.5045 1.0205 0.9352 0.070 Uiso 1 1 calc R . .
C41 C 0.7412(4) 1.07700(12) 0.8354(2) 0.0392(8) Uani 1 1 d . . .
H41A H 0.7020 1.1097 0.8439 0.059 Uiso 1 1 calc R B .
H41B H 0.7704 1.0745 0.7850 0.059 Uiso 1 1 calc R . .
H41C H 0.8207 1.0720 0.8675 0.059 Uiso 1 1 calc R . .
C46 C 0.7478(7) 0.73646(18) 1.0267(2) 0.0818(18) Uani 1 1 d . . .
H46A H 0.8171 0.7485 1.0612 0.123 Uiso 1 1 calc R B .
H46B H 0.6909 0.7114 1.0500 0.123 Uiso 1 1 calc R . .
H46C H 0.6897 0.7640 1.0107 0.123 Uiso 1 1 calc R . .
C101 C 0.1519(11) -0.0019(4) 0.5591(5) 0.089(3) Uiso 0.622(8) 1 d P A 1
H10A H 0.1736 0.0100 0.5105 0.133 Uiso 0.622(8) 1 calc PR A 1
H10B H 0.0820 -0.0278 0.5558 0.133 Uiso 0.622(8) 1 calc PR A 1
H10C H 0.2352 -0.0152 0.5821 0.133 Uiso 0.622(8) 1 calc PR A 1
C111 C -0.0305(13) 0.0513(5) 0.5590(7) 0.064(4) Uiso 0.378(8) 1 d P A 2
H11A H -0.0035 0.0683 0.5146 0.096 Uiso 0.378(8) 1 calc PR A 2
H11B H -0.0958 0.0718 0.5855 0.096 Uiso 0.378(8) 1 calc PR A 2
H11C H -0.0737 0.0198 0.5467 0.096 Uiso 0.378(8) 1 calc PR A 2
C102 C 0.0955(7) 0.0422(2) 0.6057(3) 0.0845(16) Uani 1 1 d . . .
H10D H 0.1672 0.0681 0.6057 0.101 Uiso 0.622(8) 1 calc PR A 1
H10E H 0.0153 0.0559 0.5791 0.101 Uiso 0.622(8) 1 calc PR A 1
H10L H 0.1358 0.0756 0.6099 0.101 Uiso 0.378(8) 1 calc PR A 2
H10M H 0.1567 0.0244 0.5723 0.101 Uiso 0.378(8) 1 calc PR A 2
C103 C 0.0515(7) 0.0356(3) 0.6838(4) 0.0518(18) Uiso 0.622(8) 1 d P A 1
H10F H -0.0114 0.0070 0.6869 0.062 Uiso 0.622(8) 1 calc PR A 1
H10G H 0.0006 0.0652 0.6995 0.062 Uiso 0.622(8) 1 calc PR A 1
C104 C 0.1761(7) 0.0272(3) 0.7351(4) 0.0498(17) Uiso 0.622(8) 1 d P A 1
H10H H 0.2403 0.0554 0.7312 0.060 Uiso 0.622(8) 1 calc PR A 1
H10I H 0.2256 -0.0030 0.7205 0.060 Uiso 0.622(8) 1 calc PR A 1
C113 C 0.1071(19) 0.0506(7) 0.7456(9) 0.088(5) Uiso 0.378(8) 1 d P A 2
H11D H 0.0110 0.0622 0.7410 0.105 Uiso 0.378(8) 1 calc PR A 2
H11E H 0.1695 0.0793 0.7436 0.105 Uiso 0.378(8) 1 calc PR A 2
C114 C 0.138(2) 0.0159(7) 0.6895(10) 0.096(5) Uiso 0.378(8) 1 d P A 2
H11F H 0.0852 -0.0148 0.6966 0.115 Uiso 0.378(8) 1 calc PR A 2
H11G H 0.2374 0.0076 0.6911 0.115 Uiso 0.378(8) 1 calc PR A 2
C105 C 0.1283(6) 0.0220(2) 0.8153(3) 0.0742(14) Uani 1 1 d . . .
H10J H 0.0789 0.0520 0.8306 0.089 Uiso 0.622(8) 1 calc PR A 1
H10K H 0.0657 -0.0066 0.8201 0.089 Uiso 0.622(8) 1 calc PR A 1
H10N H 0.0596 0.0358 0.8488 0.089 Uiso 0.378(8) 1 calc PR A 2
H10O H 0.0963 -0.0118 0.8039 0.089 Uiso 0.378(8) 1 calc PR A 2
C106 C 0.2508(6) 0.0148(2) 0.8598(4) 0.0793(16) Uani 1 1 d D A .
H16A H 0.297(5) -0.0119(16) 0.833(3) 0.095 Uiso 1 1 d D . .
H16B H 0.216(6) 0.011(2) 0.9107(15) 0.095 Uiso 1 1 d D . .
H16C H 0.307(5) 0.0454(13) 0.857(3) 0.095 Uiso 1 1 d D . .
O1 O 0.3829(5) 0.80969(19) 0.9162(3) 0.0169(13) Uiso 0.454(10) 1 d P B 1
C42 C 0.2997(8) 0.7649(3) 0.9130(4) 0.0194(17) Uiso 0.454(10) 1 d P B 1
H42A H 0.3514 0.7362 0.9322 0.023 Uiso 0.454(10) 1 calc PR B 1
H42B H 0.2696 0.7577 0.8628 0.023 Uiso 0.454(10) 1 calc PR B 1
C43 C 0.1800(12) 0.7768(4) 0.9596(6) 0.068(3) Uiso 0.454(10) 1 d P B 1
H43A H 0.1373 0.7464 0.9786 0.082 Uiso 0.454(10) 1 calc PR B 1
H43B H 0.1098 0.7958 0.9324 0.082 Uiso 0.454(10) 1 calc PR B 1
C44 C 0.2456(8) 0.8090(3) 1.0235(4) 0.0271(19) Uiso 0.454(10) 1 d P B 1
H44A H 0.1771 0.8308 1.0464 0.032 Uiso 0.454(10) 1 calc PR B 1
H44B H 0.2912 0.7884 1.0608 0.032 Uiso 0.454(10) 1 calc PR B 1
O2 O 0.4001(6) 0.8010(2) 0.9340(3) 0.0372(15) Uiso 0.546(10) 1 d P B 2
C52 C 0.3142(19) 0.7575(7) 0.9268(10) 0.114(6) Uiso 0.546(10) 1 d P B 2
H52A H 0.3703 0.7281 0.9160 0.137 Uiso 0.546(10) 1 calc PR B 2
H52B H 0.2444 0.7619 0.8881 0.137 Uiso 0.546(10) 1 calc PR B 2
C53 C 0.2498(7) 0.7531(3) 0.9971(4) 0.043(2) Uiso 0.546(10) 1 d P B 2
H53A H 0.1711 0.7299 0.9960 0.051 Uiso 0.546(10) 1 calc PR B 2
H53B H 0.3162 0.7431 1.0352 0.051 Uiso 0.546(10) 1 calc PR B 2
C54 C 0.2071(13) 0.8027(4) 1.0050(7) 0.077(3) Uiso 0.546(10) 1 d P B 2
H54A H 0.1811 0.8096 1.0556 0.092 Uiso 0.546(10) 1 calc PR B 2
H54B H 0.1275 0.8100 0.9729 0.092 Uiso 0.546(10) 1 calc PR B 2
C45 C 0.3409(4) 0.83563(15) 0.98193(19) 0.0457(9) Uani 1 1 d . . .
H45A H 0.4235 0.8425 1.0120 0.055 Uiso 0.454(10) 1 calc PR B 1
H45B H 0.2997 0.8677 0.9682 0.055 Uiso 0.454(10) 1 calc PR B 1
H45A H 0.3152 0.8661 0.9579 0.055 Uiso 0.546(10) 1 d PR B 2
H45B H 0.4006 0.8427 1.0229 0.055 Uiso 0.546(10) 1 d PR B 2
H39 H 0.562(3) 1.0427(12) 0.8161(17) 0.022(8) Uiso 1 1 d . . .
H25 H 0.682(3) 0.7327(12) 0.6995(16) 0.023(8) Uiso 1 1 d . . .
H19 H 0.911(3) 0.6687(11) 0.7801(16) 0.018(7) Uiso 1 1 d . . .
H11 H 0.456(4) 0.6451(13) 0.7786(19) 0.034(9) Uiso 1 1 d . . .
H15 H 0.624(3) 0.9820(12) 0.7342(17) 0.021(7) Uiso 1 1 d . . .
H31 H 0.868(4) 0.7385(17) 0.939(2) 0.053(12) Uiso 1 1 d . . .
H33 H 0.955(4) 0.8637(14) 0.9190(19) 0.036(9) Uiso 1 1 d . . .
H4 H 1.101(4) 0.7736(12) 0.7372(18) 0.027(8) Uiso 1 1 d . . .
H36 H 0.751(4) 0.8664(15) 0.681(2) 0.041(10) Uiso 1 1 d . . .
H28 H 0.362(4) 0.5885(16) 0.865(2) 0.053(12) Uiso 1 1 d . . .
H17 H 0.777(4) 0.9741(14) 0.934(2) 0.041(10) Uiso 1 1 d . . .
H9 H 0.628(4) 0.6484(14) 0.980(2) 0.040(10) Uiso 1 1 d . . .
H22 H 1.032(3) 0.9023(13) 0.7473(17) 0.027(8) Uiso 1 1 d . . .

loop_
_atom_site_aniso_label
_atom_site_aniso_U_11
_atom_site_aniso_U_22
_atom_site_aniso_U_33
_atom_site_aniso_U_23
_atom_site_aniso_U_13
_atom_site_aniso_U_12
Cr1 0.0249(3) 0.0267(3) 0.0360(3) -0.0051(2) 0.0094(2) 0.00111(19)
C1 0.0253(14) 0.0245(14) 0.0183(13) -0.0011(11) 0.0005(11) 0.0015(11)
C2 0.0234(13) 0.0210(14) 0.0168(13) 0.0001(10) -0.0008(10) -0.0010(11)
C3 0.0249(14) 0.0199(14) 0.0188(13) -0.0028(10) -0.0018(11) 0.0011(11)
C4 0.0213(14) 0.0268(15) 0.0207(14) -0.0017(11) 0.0029(11) 0.0017(11)
C5 0.0257(14) 0.0234(14) 0.0187(13) -0.0006(11) -0.0001(11) -0.0014(11)
C6 0.0262(14) 0.0223(14) 0.0174(13) 0.0001(11) -0.0007(11) 0.0010(11)
C7 0.0225(14) 0.0197(13) 0.0223(14) -0.0028(11) 0.0040(11) 0.0028(11)
C8 0.0374(17) 0.0230(15) 0.0245(15) -0.0007(12) 0.0016(12) -0.0038(12)
C9 0.0434(19) 0.0313(17) 0.0255(16) 0.0053(13) 0.0038(13) -0.0051(14)
C10 0.0294(16) 0.0305(16) 0.0375(17) 0.0062(13) 0.0036(13) -0.0032(13)
C11 0.0266(15) 0.0340(17) 0.0344(17) 0.0009(13) -0.0030(13) -0.0054(13)
C12 0.0247(14) 0.0279(15) 0.0262(15) -0.0008(12) 0.0018(11) 0.0007(12)
C13 0.0254(14) 0.0212(14) 0.0239(14) 0.0021(11) 0.0053(11) -0.0010(11)
C14 0.0304(15) 0.0237(15) 0.0241(14) 0.0017(11) 0.0025(12) 0.0002(12)
C15 0.0317(16) 0.0262(15) 0.0254(15) 0.0047(12) 0.0007(12) 0.0009(12)
C16 0.0311(15) 0.0214(14) 0.0282(15) 0.0028(12) 0.0077(12) 0.0011(12)
C17 0.0397(17) 0.0227(15) 0.0227(15) -0.0019(12) 0.0037(12) 0.0010(13)
C18 0.0316(15) 0.0216(14) 0.0232(14) 0.0014(11) 0.0037(12) 0.0013(12)
C19 0.0258(15) 0.0209(14) 0.0325(16) -0.0041(12) 0.0026(12) 0.0012(12)
C20 0.0405(18) 0.0318(17) 0.0370(18) -0.0126(14) -0.0002(14) 0.0094(14)
C21 0.0312(16) 0.0272(16) 0.0402(18) -0.0033(13) -0.0017(13) 0.0057(13)
C22 0.0304(16) 0.0228(15) 0.0293(16) 0.0005(12) 0.0063(12) -0.0012(12)
C23 0.048(2) 0.042(2) 0.0315(17) 0.0025(14) 0.0094(15) -0.0133(16)
C24 0.0356(18) 0.0413(19) 0.0406(19) 0.0001(15) 0.0012(14) -0.0155(15)
C25 0.0340(17) 0.0437(19) 0.0264(16) 0.0029(14) -0.0030(13) -0.0138(15)
C26 0.054(2) 0.064(3) 0.0304(18) -0.0093(17) 0.0045(16) -0.024(2)
C27 0.048(2) 0.068(3) 0.039(2) 0.0157(18) -0.0114(17) -0.0023(19)
C28 0.041(2) 0.046(2) 0.051(2) 0.0152(17) -0.0040(17) -0.0194(17)
C29 0.069(3) 0.043(2) 0.099(4) 0.018(2) -0.012(3) -0.025(2)
C30 0.065(3) 0.087(4) 0.083(3) 0.015(3) 0.031(3) -0.028(3)
C31 0.081(3) 0.047(2) 0.0261(17) 0.0122(16) -0.0134(18) -0.038(2)
C32 0.056(3) 0.090(3) 0.056(3) 0.039(2) -0.030(2) -0.041(2)
C33 0.0490(19) 0.0223(15) 0.0230(15) -0.0024(12) -0.0038(13) 0.0078(14)
C34 0.060(2) 0.041(2) 0.0276(17) 0.0090(14) -0.0049(15) -0.0055(17)
C35 0.0430(19) 0.0378(19) 0.0381(18) -0.0006(15) -0.0055(15) 0.0065(15)
C36 0.0426(18) 0.0261(16) 0.0290(16) -0.0034(13) -0.0062(13) 0.0092(14)
C37 0.056(2) 0.057(2) 0.042(2) -0.0072(18) -0.0132(18) -0.0070(19)
C38 0.064(2) 0.044(2) 0.0239(16) -0.0013(14) 0.0034(15) 0.0146(18)
C39 0.0362(17) 0.0216(15) 0.0324(16) 0.0035(12) 0.0039(14) 0.0038(13)
C40 0.068(3) 0.0295(18) 0.043(2) 0.0014(15) 0.0168(18) 0.0128(17)
C41 0.0425(19) 0.0228(16) 0.052(2) 0.0059(14) -0.0006(16) 0.0022(14)
C46 0.157(5) 0.058(3) 0.030(2) -0.0112(19) -0.008(3) -0.035(3)
C102 0.091(4) 0.073(4) 0.089(4) 0.003(3) 0.004(3) -0.011(3)
C105 0.081(4) 0.069(3) 0.073(3) 0.001(3) 0.004(3) -0.021(3)
C106 0.067(3) 0.071(3) 0.101(4) -0.025(3) 0.020(3) -0.020(3)
C45 0.051(2) 0.054(2) 0.0325(18) -0.0113(16) 0.0068(15) 0.0164(18)

loop_
_atom_type_symbol
_atom_type_description
_atom_type_scat_dispersion_real
_atom_type_scat_dispersion_imag
_atom_type_scat_source
C C 0.0033 0.0016 'International Tables Vol C Tables 4.2.6.8 and 6.1.1.4'
H H 0.0000 0.0000 'International Tables Vol C Tables 4.2.6.8 and 6.1.1.4'
O O 0.0106 0.0060 'International Tables Vol C Tables 4.2.6.8 and 6.1.1.4'
Cr Cr 0.3209 0.6236 'International Tables Vol C Tables 4.2.6.8 and 6.1.1.4'

loop_
_geom_angle_atom_site_label_1
_geom_angle_atom_site_label_2
_geom_angle_atom_site_label_3
_geom_angle
O1 Cr1 C1 173.70(16)
O1 Cr1 O2 11.99(18)
C1 Cr1 O2 165.0(2)
C2 C1 C6 117.5(2)
C2 C1 Cr1 115.7(2)
C6 C1 Cr1 126.9(2)
C3 C2 C1 122.0(3)
C3 C2 C7 121.5(2)
C1 C2 C7 116.5(2)
C4 C3 C2 118.1(3)
C4 C3 C19 119.4(3)
C2 C3 C19 122.5(3)
C3 C4 C5 122.9(3)
C4 C5 C6 117.5(3)
C4 C5 C22 119.7(3)
C6 C5 C22 122.9(3)
C5 C6 C1 122.1(3)
C5 C6 C13 121.2(2)
C1 C6 C13 116.7(2)
C12 C7 C8 118.4(3)
C12 C7 C2 120.7(2)
C8 C7 C2 120.8(2)
C9 C8 C7 119.7(3)
C9 C8 C31 118.3(3)
C7 C8 C31 122.1(3)
C10 C9 C8 122.5(3)
C11 C10 C9 117.2(3)
C11 C10 C28 120.9(3)
C9 C10 C28 121.8(3)
C10 C11 C12 122.4(3)
C11 C12 C7 119.8(3)
C11 C12 C25 118.6(3)
C7 C12 C25 121.6(3)
C18 C13 C14 118.9(3)
C18 C13 C6 120.6(2)
C14 C13 C6 120.4(2)
C15 C14 C13 119.4(3)
C15 C14 C36 118.8(3)
C13 C14 C36 121.7(3)
C16 C15 C14 122.3(3)
C15 C16 C17 117.3(3)
C15 C16 C39 120.4(3)
C17 C16 C39 122.3(3)
C18 C17 C16 122.5(3)
C17 C18 C13 119.6(3)
C17 C18 C33 118.8(3)
C13 C18 C33 121.6(3)
C3 C19 C20 111.0(2)
C3 C19 C21 112.0(2)
C20 C19 C21 109.8(3)
C5 C22 C24 111.3(3)
C5 C22 C23 112.8(3)
C24 C22 C23 109.8(3)
C12 C25 C27 111.2(3)
C12 C25 C26 110.8(3)
C27 C25 C26 110.5(3)
C10 C28 C30 112.2(4)
C10 C28 C29 110.9(3)
C30 C28 C29 112.6(4)
C8 C31 C46 111.4(4)
C8 C31 C32 110.9(3)
C46 C31 C32 110.7(4)
C34 C33 C18 111.0(3)
C34 C33 C35 110.1(3)
C18 C33 C35 112.6(3)
C38 C36 C37 110.9(3)
C38 C36 C14 111.4(3)
C37 C36 C14 111.1(3)
C16 C39 C41 110.3(3)
C16 C39 C40 112.9(3)
C41 C39 C40 109.8(3)
C111 C102 C103 109.1(7)
C111 C102 C101 95.5(7)
C103 C102 C101 122.2(6)
C111 C102 C114 139.1(9)
C103 C102 C114 34.8(6)
C101 C102 C114 95.4(8)
C102 C103 C104 111.9(6)
C103 C104 C105 110.9(5)
C114 C113 C105 104.5(14)
C113 C114 C102 108.7(14)
C106 C105 C113 130.8(8)
C106 C105 C104 107.4(5)
C113 C105 C104 35.6(7)
C42 O1 C45 105.9(5)
C42 O1 Cr1 119.4(4)
C45 O1 Cr1 126.9(3)
O1 C42 C43 103.4(7)
C42 C43 C44 103.8(8)
C45 C44 C43 97.8(6)
C45 O2 C52 111.0(9)
C45 O2 Cr1 127.8(4)
C52 O2 Cr1 120.9(8)
O2 C52 C53 103.9(12)
C54 C53 C52 98.2(10)
C53 C54 C45 104.8(8)
C44 C45 O2 106.0(5)
C44 C45 O1 113.4(5)
O2 C45 O1 17.2(3)
C44 C45 C54 18.2(5)
O2 C45 C54 97.6(5)
O1 C45 C54 100.6(5)

loop_
_geom_bond_atom_site_label_1
_geom_bond_atom_site_label_2
_geom_bond_distance
Cr1 O1 2.062(5)
Cr1 C1 2.087(3)
Cr1 O2 2.093(5)
C1 C2 1.413(4)
C1 C6 1.415(4)
C2 C3 1.402(4)
C2 C7 1.517(4)
C3 C4 1.395(4)
C3 C19 1.525(4)
C4 C5 1.400(4)
C5 C6 1.407(4)
C5 C22 1.516(4)
C6 C13 1.511(4)
C7 C12 1.410(4)
C7 C8 1.411(4)
C8 C9 1.394(4)
C8 C31 1.516(5)
C9 C10 1.391(5)
C10 C11 1.388(5)
C10 C28 1.521(4)
C11 C12 1.395(4)
C12 C25 1.523(4)
C13 C18 1.408(4)
C13 C14 1.410(4)
C14 C15 1.396(4)
C14 C36 1.528(4)
C15 C16 1.392(4)
C16 C17 1.391(4)
C16 C39 1.519(4)
C17 C18 1.388(4)
C18 C33 1.528(4)
C19 C20 1.533(4)
C19 C21 1.535(4)
C22 C24 1.531(5)
C22 C23 1.531(4)
C25 C27 1.523(5)
C25 C26 1.539(5)
C28 C30 1.525(6)
C28 C29 1.536(6)
C31 C46 1.526(7)
C31 C32 1.529(7)
C33 C34 1.528(5)
C33 C35 1.532(5)
C36 C38 1.523(5)
C36 C37 1.523(5)
C39 C41 1.521(5)
C39 C40 1.529(5)
C101 C102 1.577(11)
C111 C102 1.512(14)
C102 C103 1.521(9)
C102 C114 1.754(19)
C103 C104 1.549(10)
C104 C105 1.567(8)
C113 C114 1.44(3)
C113 C105 1.519(17)
C105 C106 1.454(8)
O1 C42 1.462(9)
O1 C45 1.467(6)
C42 C43 1.491(14)
C43 C44 1.599(14)
C44 C45 1.410(8)
O2 C45 1.418(6)
O2 C52 1.452(19)
C52 C53 1.454(18)
C53 C54 1.419(13)
C54 C45 1.639(13)
